data_8104669
loop_
_publ_author_name
'Wang, Chen'
'Wang, Lei'
'Meng, Qing-Guo'
'Huang, Zhi-Xin'
'Ma, Nuan-Nuan'
'Wang, Chun-Hua'

_publ_section_title
;
 Crystal structure of
 (E)-2-((3-fluoropyridin-4-yl)methylene)-7-methoxy-3,4-dihydronaphthalen-1(2H)-one,
 C17H14FNO2
;
_journal_issue 5
_journal_name_full 'Zeitschrift f\"ur Kristallographie - New Crystal Structures'
_journal_page_first 1073
_journal_page_last 1075
_journal_paper_doi 10.1515/ncrs-2021-0223
_journal_volume 236
_journal_year 2021
_chemical_formula_moiety 'C17 H14 F N O2'
_chemical_formula_sum 'C17 H14 F N O2'
_chemical_formula_weight 283.29
_space_group_crystal_system monoclinic
_space_group_IT_number 14
_space_group_name_Hall '-P 2yn'
_space_group_name_H-M_alt 'P 1 21/n 1'
_atom_sites_solution_hydrogens geom
_cell_angle_alpha 90
_cell_angle_beta 90.863(9)
_cell_angle_gamma 90
_cell_formula_units_Z 4
_cell_length_a 8.0937(8)
_cell_length_b 7.1326(6)
_cell_length_c 22.367(2)
_cell_measurement_reflns_used 2232
_cell_measurement_temperature 99.97(16)
_cell_measurement_theta_max 29.1700
_cell_measurement_theta_min 2.6760
_cell_volume 1291.1(2)
_computing_cell_refinement 'CrysAlisPro 1.171.38.43f (Rigaku OD, 2017)'
_computing_data_collection 'CrysAlisPro 1.171.38.43f (Rigaku OD, 2017)'
_computing_data_reduction 'CrysAlisPro 1.171.38.43f (Rigaku OD, 2017)'
_computing_molecular_graphics 'Bruker SHELXTL'
_computing_publication_material 'Bruker SHELXTL'
_computing_structure_refinement 'SHELXL-2017/1 (Sheldrick, 2015)'
_computing_structure_solution 'SHELXL-2017/1 (Sheldrick, 2015)'
_diffrn_ambient_temperature 99.97(16)
_diffrn_detector_area_resol_mean 5.2684
_diffrn_measured_fraction_theta_full 0.999
_diffrn_measured_fraction_theta_max 0.999
_diffrn_measurement_device_type 'SuperNova, Dual, Cu at zero, AtlasS2'
_diffrn_measurement_method 'four-circle diffractometer'
_diffrn_radiation_type MoK\a
_diffrn_radiation_wavelength 0.71073
_diffrn_reflns_av_R_equivalents 0.0276
_diffrn_reflns_av_unetI/netI 0.0409
_diffrn_reflns_Laue_measured_fraction_full 0.999
_diffrn_reflns_Laue_measured_fraction_max 0.999
_diffrn_reflns_limit_h_max 9
_diffrn_reflns_limit_h_min -7
_diffrn_reflns_limit_k_max 8
_diffrn_reflns_limit_k_min -7
_diffrn_reflns_limit_l_max 27
_diffrn_reflns_limit_l_min -22
_diffrn_reflns_number 5014
_diffrn_reflns_point_group_measured_fraction_full 0.999
_diffrn_reflns_point_group_measured_fraction_max 0.999
_diffrn_reflns_theta_full 25.242
_diffrn_reflns_theta_max 25.498
_diffrn_reflns_theta_min 2.664
_diffrn_source 'micro-focus sealed X-ray tube'
_exptl_absorpt_coefficient_mu 0.105
_exptl_absorpt_correction_T_max 1.00000
_exptl_absorpt_correction_T_min 0.74255
_exptl_absorpt_correction_type multi-scan
_exptl_absorpt_process_details
;
CrysAlisPro 1.171.38.43f (Rigaku Oxford Diffraction, 2015)
Empirical absorption correction using spherical harmonics,
 implemented in SCALE3 ABSPACK scaling algorithm.
;
_exptl_crystal_colour colourless
_exptl_crystal_density_diffrn 1.457
_exptl_crystal_description block
_exptl_crystal_F_000 592
_exptl_crystal_size_max 0.150
_exptl_crystal_size_mid 0.130
_exptl_crystal_size_min 0.120
_refine_diff_density_max 0.226
_refine_diff_density_min -0.226
_refine_diff_density_rms 0.048
_refine_ls_extinction_coef 0.0258(19)
_refine_ls_extinction_expression Fc^*^=kFc[1+0.001xFc^2^\l^3^/sin(2\q)]^-1/4^
_refine_ls_extinction_method 'SHELXL-2017/1 (Sheldrick 2017)'
_refine_ls_goodness_of_fit_ref 1.055
_refine_ls_hydrogen_treatment constr
_refine_ls_matrix_type full
_refine_ls_number_parameters 192
_refine_ls_number_reflns 2397
_refine_ls_number_restraints 0
_refine_ls_restrained_S_all 1.055
_refine_ls_R_factor_all 0.0490
_refine_ls_R_factor_gt 0.0404
_refine_ls_shift/su_max 0.001
_refine_ls_shift/su_mean 0.000
_refine_ls_structure_factor_coef Fsqd
_refine_ls_weighting_details 'w=1/[\s^2^(Fo^2^)+(0.0400P)^2^+0.3030P] where P=(Fo^2^+2Fc^2^)/3'
_refine_ls_weighting_scheme calc
_refine_ls_wR_factor_gt 0.0904
_refine_ls_wR_factor_ref 0.0974
_reflns_Friedel_coverage 0.000
_reflns_Friedel_fraction_full .
_reflns_Friedel_fraction_max .
_reflns_number_gt 2042
_reflns_number_total 2397
_reflns_threshold_expression 'I > 2\s(I)'
_cod_data_source_file suppl_j_ncrs-2021-0223_suppl.cif
_cod_data_source_block MZ_6_5
_cod_original_sg_symbol_H-M 'P 21/n'
_cod_database_code 8104669
_shelx_space_group_comment
;
The symmetry employed for this shelxl refinement is uniquely defined
by the following loop, which should always be used as a source of
symmetry information in preference to the above space-group names.
They are only intended as comments.
;
_shelx_estimated_absorpt_t_min 0.984
_shelx_estimated_absorpt_t_max 0.987

loop_
_space_group_symop_operation_xyz
'x, y, z'
'-x+1/2, y+1/2, -z+1/2'
'-x, -y, -z'
'x-1/2, -y-1/2, z-1/2'

loop_
_atom_site_label
_atom_site_type_symbol
_atom_site_fract_x
_atom_site_fract_y
_atom_site_fract_z
_atom_site_U_iso_or_equiv
_atom_site_adp_type
_atom_site_occupancy
_atom_site_site_symmetry_order
_atom_site_calc_flag
_atom_site_refinement_flags_posn
_atom_site_refinement_flags_adp
_atom_site_refinement_flags_occupancy
_atom_site_disorder_assembly
_atom_site_disorder_group
C1 C 0.69427(18) 0.0157(2) 0.92053(7) 0.0196(4) Uani 1 1 d . . . . .
C2 C 0.76224(18) 0.2018(2) 0.90201(7) 0.0203(4) Uani 1 1 d . . . . .
C3 C 0.79283(19) 0.3431(2) 0.95076(7) 0.0221(4) Uani 1 1 d . . . . .
H3A H 0.688203 0.397014 0.962515 0.027 Uiso 1 1 calc R U . . .
H3B H 0.861035 0.443536 0.935453 0.027 Uiso 1 1 calc R U . . .
C4 C 0.87811(19) 0.2571(2) 1.00559(7) 0.0221(4) Uani 1 1 d . . . . .
H4A H 0.992980 0.233051 0.996489 0.026 Uiso 1 1 calc R U . . .
H4B H 0.875548 0.346523 1.038225 0.026 Uiso 1 1 calc R U . . .
C5 C 0.81557(19) 0.0132(2) 1.08382(7) 0.0233(4) Uani 1 1 d . . . . .
H5 H 0.870872 0.087974 1.111700 0.028 Uiso 1 1 calc R U . . .
C6 C 0.75292(19) -0.1577(2) 1.10211(7) 0.0232(4) Uani 1 1 d . . . . .
H6 H 0.766726 -0.196803 1.141535 0.028 Uiso 1 1 calc R U . . .
C7 C 0.66910(18) -0.2705(2) 1.06092(7) 0.0195(4) Uani 1 1 d . . . . .
C8 C 0.64734(18) -0.2087(2) 1.00270(7) 0.0187(4) Uani 1 1 d . . . . .
H8 H 0.588971 -0.282454 0.975362 0.022 Uiso 1 1 calc R U . . .
C9 C 0.71196(18) -0.0374(2) 0.98463(7) 0.0180(3) Uani 1 1 d . . . . .
C10 C 0.79889(18) 0.0772(2) 1.02539(7) 0.0196(4) Uani 1 1 d . . . . .
C11 C 0.79571(19) 0.2204(2) 0.84386(7) 0.0212(4) Uani 1 1 d . . . . .
H11 H 0.763562 0.120936 0.819433 0.025 Uiso 1 1 calc R U . . .
C12 C 0.87676(19) 0.3778(2) 0.81373(7) 0.0217(4) Uani 1 1 d . . . . .
C13 C 0.9930(2) 0.3404(2) 0.77042(7) 0.0236(4) Uani 1 1 d . . . . .
C14 C 1.0772(2) 0.4790(3) 0.74124(7) 0.0296(4) Uani 1 1 d . . . . .
H14 H 1.155374 0.445150 0.713161 0.036 Uiso 1 1 calc R U . . .
C15 C 0.9359(2) 0.7008(2) 0.79215(7) 0.0287(4) Uani 1 1 d . . . . .
H15 H 0.913909 0.826469 0.799674 0.034 Uiso 1 1 calc R U . . .
C16 C 0.8477(2) 0.5681(2) 0.82344(7) 0.0261(4) Uani 1 1 d . . . . .
H16 H 0.769167 0.605597 0.850914 0.031 Uiso 1 1 calc R U . . .
C17 C 0.6258(2) -0.5127(2) 1.13331(7) 0.0288(4) Uani 1 1 d . . . . .
H17A H 0.741671 -0.524486 1.142403 0.043 Uiso 1 1 calc R U . . .
H17B H 0.573892 -0.633239 1.136535 0.043 Uiso 1 1 calc R U . . .
H17C H 0.576493 -0.427248 1.160973 0.043 Uiso 1 1 calc R U . . .
F1 F 1.02908(12) 0.15933(13) 0.75778(4) 0.0322(3) Uani 1 1 d . . . . .
N1 N 1.05085(18) 0.6602(2) 0.75170(6) 0.0306(4) Uani 1 1 d . . . . .
O1 O 0.60413(13) -0.44294(15) 1.07363(4) 0.0228(3) Uani 1 1 d . . . . .
O2 O 0.63303(14) -0.09245(15) 0.88405(5) 0.0273(3) Uani 1 1 d . . . . .

loop_
_atom_site_aniso_label
_atom_site_aniso_U_11
_atom_site_aniso_U_22
_atom_site_aniso_U_33
_atom_site_aniso_U_23
_atom_site_aniso_U_13
_atom_site_aniso_U_12
C1 0.0151(8) 0.0211(8) 0.0226(8) -0.0031(7) 0.0017(6) 0.0028(6)
C2 0.0158(8) 0.0202(8) 0.0249(8) -0.0010(7) -0.0009(6) 0.0029(6)
C3 0.0214(8) 0.0192(8) 0.0259(8) -0.0027(7) 0.0030(6) -0.0005(7)
C4 0.0188(8) 0.0214(9) 0.0260(8) -0.0059(7) -0.0004(6) -0.0004(7)
C5 0.0216(9) 0.0244(9) 0.0237(8) -0.0069(7) -0.0020(6) 0.0004(7)
C6 0.0240(9) 0.0260(9) 0.0196(8) -0.0009(7) -0.0003(6) 0.0043(7)
C7 0.0161(8) 0.0197(8) 0.0228(8) -0.0008(7) 0.0034(6) 0.0040(6)
C8 0.0141(8) 0.0217(8) 0.0203(8) -0.0043(7) -0.0005(6) 0.0019(6)
C9 0.0121(7) 0.0196(8) 0.0222(8) -0.0026(7) 0.0024(6) 0.0032(6)
C10 0.0145(8) 0.0197(8) 0.0245(8) -0.0036(7) 0.0014(6) 0.0033(6)
C11 0.0197(8) 0.0200(9) 0.0239(8) -0.0027(7) -0.0024(6) 0.0004(6)
C12 0.0223(9) 0.0230(9) 0.0196(8) 0.0014(7) -0.0046(6) -0.0011(7)
C13 0.0303(9) 0.0206(9) 0.0200(8) -0.0012(7) -0.0014(7) 0.0004(7)
C14 0.0323(10) 0.0324(10) 0.0241(9) 0.0015(8) 0.0027(7) -0.0034(8)
C15 0.0343(10) 0.0200(9) 0.0314(9) 0.0016(8) -0.0077(8) -0.0011(7)
C16 0.0258(9) 0.0251(9) 0.0273(9) 0.0004(7) -0.0022(7) 0.0027(7)
C17 0.0368(10) 0.0271(10) 0.0224(9) 0.0040(8) -0.0002(7) -0.0022(8)
F1 0.0414(6) 0.0240(6) 0.0315(5) -0.0040(4) 0.0112(4) 0.0004(4)
N1 0.0355(9) 0.0284(9) 0.0279(8) 0.0060(7) -0.0036(6) -0.0058(7)
O1 0.0249(6) 0.0227(6) 0.0207(6) 0.0030(5) -0.0008(4) -0.0028(5)
O2 0.0341(7) 0.0248(7) 0.0230(6) -0.0025(5) -0.0026(5) -0.0064(5)

loop_
_atom_type_symbol
_atom_type_description
_atom_type_scat_dispersion_real
_atom_type_scat_dispersion_imag
_atom_type_scat_source
C C 0.0033 0.0016 'International Tables Vol C Tables 4.2.6.8 and 6.1.1.4'
H H 0.0000 0.0000 'International Tables Vol C Tables 4.2.6.8 and 6.1.1.4'
N N 0.0061 0.0033 'International Tables Vol C Tables 4.2.6.8 and 6.1.1.4'
O O 0.0106 0.0060 'International Tables Vol C Tables 4.2.6.8 and 6.1.1.4'
F F 0.0171 0.0103 'International Tables Vol C Tables 4.2.6.8 and 6.1.1.4'

loop_
_geom_angle_atom_site_label_1
_geom_angle_atom_site_label_2
_geom_angle_atom_site_label_3
_geom_angle
_geom_angle_site_symmetry_1
_geom_angle_site_symmetry_3
O2 C1 C9 121.01(14) . .
O2 C1 C2 121.44(14) . .
C9 C1 C2 117.48(13) . .
C11 C2 C1 115.88(14) . .
C11 C2 C3 127.24(15) . .
C1 C2 C3 116.81(13) . .
C2 C3 C4 112.39(13) . .
C2 C3 H3A 109.1 . .
C4 C3 H3A 109.1 . .
C2 C3 H3B 109.1 . .
C4 C3 H3B 109.1 . .
H3A C3 H3B 107.9 . .
C10 C4 C3 112.94(13) . .
C10 C4 H4A 109.0 . .
C3 C4 H4A 109.0 . .
C10 C4 H4B 109.0 . .
C3 C4 H4B 109.0 . .
H4A C4 H4B 107.8 . .
C6 C5 C10 122.44(15) . .
C6 C5 H5 118.8 . .
C10 C5 H5 118.8 . .
C5 C6 C7 119.37(14) . .
C5 C6 H6 120.3 . .
C7 C6 H6 120.3 . .
O1 C7 C8 115.95(14) . .
O1 C7 C6 124.52(14) . .
C8 C7 C6 119.53(14) . .
C7 C8 C9 120.65(14) . .
C7 C8 H8 119.7 . .
C9 C8 H8 119.7 . .
C8 C9 C10 120.60(14) . .
C8 C9 C1 118.16(14) . .
C10 C9 C1 121.15(14) . .
C5 C10 C9 117.38(14) . .
C5 C10 C4 121.44(14) . .
C9 C10 C4 121.10(14) . .
C2 C11 C12 128.25(15) . .
C2 C11 H11 115.9 . .
C12 C11 H11 115.9 . .
C13 C12 C16 114.44(15) . .
C13 C12 C11 119.06(15) . .
C16 C12 C11 126.50(15) . .
F1 C13 C14 118.52(14) . .
F1 C13 C12 118.67(14) . .
C14 C13 C12 122.77(16) . .
N1 C14 C13 122.28(16) . .
N1 C14 H14 118.9 . .
C13 C14 H14 118.9 . .
N1 C15 C16 124.33(16) . .
N1 C15 H15 117.8 . .
C16 C15 H15 117.8 . .
C15 C16 C12 119.85(16) . .
C15 C16 H16 120.1 . .
C12 C16 H16 120.1 . .
O1 C17 H17A 109.5 . .
O1 C17 H17B 109.5 . .
H17A C17 H17B 109.5 . .
O1 C17 H17C 109.5 . .
H17A C17 H17C 109.5 . .
H17B C17 H17C 109.5 . .
C14 N1 C15 116.29(15) . .
C7 O1 C17 117.61(12) . .

loop_
_geom_bond_atom_site_label_1
_geom_bond_atom_site_label_2
_geom_bond_distance
_geom_bond_site_symmetry_2
C1 O2 1.2222(19) .
C1 C9 1.488(2) .
C1 C2 1.498(2) .
C2 C11 1.339(2) .
C2 C3 1.502(2) .
C3 C4 1.527(2) .
C3 H3A 0.9700 .
C3 H3B 0.9700 .
C4 C10 1.504(2) .
C4 H4A 0.9700 .
C4 H4B 0.9700 .
C5 C6 1.385(2) .
C5 C10 1.389(2) .
C5 H5 0.9300 .
C6 C7 1.392(2) .
C6 H6 0.9300 .
C7 O1 1.3693(18) .
C7 C8 1.383(2) .
C8 C9 1.392(2) .
C8 H8 0.9300 .
C9 C10 1.405(2) .
C11 C12 1.469(2) .
C11 H11 0.9300 .
C12 C13 1.387(2) .
C12 C16 1.395(2) .
C13 F1 1.3550(18) .
C13 C14 1.371(2) .
C14 N1 1.332(2) .
C14 H14 0.9300 .
C15 N1 1.339(2) .
C15 C16 1.382(2) .
C15 H15 0.9300 .
C16 H16 0.9300 .
C17 O1 1.4329(19) .
C17 H17A 0.9600 .
C17 H17B 0.9600 .
C17 H17C 0.9600 .

loop_
_geom_hbond_atom_site_label_D
_geom_hbond_atom_site_label_H
_geom_hbond_atom_site_label_A
_geom_hbond_distance_DH
_geom_hbond_distance_HA
_geom_hbond_distance_DA
_geom_hbond_angle_DHA
_geom_hbond_site_symmetry_A
_geom_hbond_publ_flag
C17 H17B O2 0.96 2.61 3.528(2) 159.7 3_647 yes
C16 H16 O2 0.93 2.54 3.285(2) 137.9 1_565 yes

loop_
_geom_torsion_atom_site_label_1
_geom_torsion_atom_site_label_2
_geom_torsion_atom_site_label_3
_geom_torsion_atom_site_label_4
_geom_torsion
_geom_torsion_site_symmetry_1
_geom_torsion_site_symmetry_2
_geom_torsion_site_symmetry_3
_geom_torsion_site_symmetry_4
O2 C1 C2 C11 -18.5(2) . . . .
C9 C1 C2 C11 158.35(14) . . . .
O2 C1 C2 C3 164.31(14) . . . .
C9 C1 C2 C3 -18.84(19) . . . .
C11 C2 C3 C4 -132.12(17) . . . .
C1 C2 C3 C4 44.70(18) . . . .
C2 C3 C4 C10 -47.69(17) . . . .
C10 C5 C6 C7 -0.4(2) . . . .
C5 C6 C7 O1 179.00(13) . . . .
C5 C6 C7 C8 -1.1(2) . . . .
O1 C7 C8 C9 -178.45(12) . . . .
C6 C7 C8 C9 1.6(2) . . . .
C7 C8 C9 C10 -0.7(2) . . . .
C7 C8 C9 C1 175.99(13) . . . .
O2 C1 C9 C8 -4.0(2) . . . .
C2 C1 C9 C8 179.10(13) . . . .
O2 C1 C9 C10 172.70(14) . . . .
C2 C1 C9 C10 -4.2(2) . . . .
C6 C5 C10 C9 1.2(2) . . . .
C6 C5 C10 C4 -175.69(14) . . . .
C8 C9 C10 C5 -0.6(2) . . . .
C1 C9 C10 C5 -177.28(13) . . . .
C8 C9 C10 C4 176.26(13) . . . .
C1 C9 C10 C4 -0.4(2) . . . .
C3 C4 C10 C5 -156.55(14) . . . .
C3 C4 C10 C9 26.7(2) . . . .
C1 C2 C11 C12 -173.77(14) . . . .
C3 C2 C11 C12 3.1(3) . . . .
C2 C11 C12 C13 137.77(17) . . . .
C2 C11 C12 C16 -43.2(3) . . . .
C16 C12 C13 F1 -179.82(13) . . . .
C11 C12 C13 F1 -0.6(2) . . . .
C16 C12 C13 C14 2.5(2) . . . .
C11 C12 C13 C14 -178.37(15) . . . .
F1 C13 C14 N1 -179.01(15) . . . .
C12 C13 C14 N1 -1.3(3) . . . .
N1 C15 C16 C12 0.2(3) . . . .
C13 C12 C16 C15 -1.9(2) . . . .
C11 C12 C16 C15 179.02(15) . . . .
C13 C14 N1 C15 -0.6(2) . . . .
C16 C15 N1 C14 1.1(2) . . . .
C8 C7 O1 C17 179.28(13) . . . .
C6 C7 O1 C17 -0.8(2) . . . .
